data_4078653
loop_
_publ_author_name
'Deally, Anthony'
'Hackenberg, Frauke'
'Lally, Grainne'
'M\"uller-Bunz, Helge'
'Tacke, Matthias'

_publ_section_title
;
 Synthesis and Cytotoxicity Studies of Silyl-Substituted Titanocene
 Dichloride Derivatives
;
_journal_issue 16
_journal_name_full Organometallics
_journal_page_first 5782
_journal_paper_doi 10.1021/om300227h
_journal_volume 31
_journal_year 2012
_chemical_formula_moiety 'C26 H30 Cl2 Si2 Ti'
_chemical_formula_sum 'C26 H30 Cl2 Si2 Ti'
_chemical_formula_weight 517.48
_chemical_name_systematic
;

 ?

;
_space_group_IT_number 61
_symmetry_cell_setting orthorhombic
_symmetry_space_group_name_Hall '-P 2ac 2ab'
_symmetry_space_group_name_H-M 'P b c a'
_atom_sites_solution_hydrogens geom
_atom_sites_solution_primary direct
_atom_sites_solution_secondary difmap
_audit_creation_method SHELXL-97
_cell_angle_alpha 90.00
_cell_angle_beta 90.00
_cell_angle_gamma 90.00
_cell_formula_units_Z 8
_cell_length_a 13.2693(3)
_cell_length_b 18.6775(4)
_cell_length_c 20.5498(4)
_cell_measurement_reflns_used 11234
_cell_measurement_temperature 100(2)
_cell_measurement_theta_max 27.0689
_cell_measurement_theta_min 2.8397
_cell_volume 5093.01(19)
_computing_cell_refinement
;

CrysAlisPro, Agilent Technologies,

Version 1.171.34.49 (release 20-01-2011 CrysAlis171 .NET)

(compiled Jan 20 2011,15:58:25)

;
_computing_data_collection
;

CrysAlisPro, Agilent Technologies,

Version 1.171.34.49 (release 20-01-2011 CrysAlis171 .NET)

(compiled Jan 20 2011,15:58:25)

;
_computing_data_reduction
;

CrysAlisPro, Agilent Technologies,

Version 1.171.34.49 (release 20-01-2011 CrysAlis171 .NET)

(compiled Jan 20 2011,15:58:25)

;
_computing_structure_refinement 'SHELXL-97 (Sheldrick, 2008)'
_computing_structure_solution 'SHELXS-97 (Sheldrick, 2008)'
_diffrn_ambient_temperature 100(2)
_diffrn_detector_area_resol_mean 10.3196
_diffrn_measured_fraction_theta_full 0.991
_diffrn_measured_fraction_theta_max 0.991
_diffrn_measurement_device_type 'SuperNova, Dual, Cu at zero, Atlas'
_diffrn_measurement_method '\w scans'
_diffrn_radiation_monochromator mirror
_diffrn_radiation_source 'SuperNova (Mo) X-ray Source'
_diffrn_radiation_type MoK\a
_diffrn_radiation_wavelength 0.71073
_diffrn_reflns_av_R_equivalents 0.0385
_diffrn_reflns_av_sigmaI/netI 0.0276
_diffrn_reflns_limit_h_max 16
_diffrn_reflns_limit_h_min -16
_diffrn_reflns_limit_k_max 23
_diffrn_reflns_limit_k_min -19
_diffrn_reflns_limit_l_max 25
_diffrn_reflns_limit_l_min -26
_diffrn_reflns_number 34736
_diffrn_reflns_theta_full 27.13
_diffrn_reflns_theta_max 27.13
_diffrn_reflns_theta_min 2.85
_exptl_absorpt_coefficient_mu 0.652
_exptl_absorpt_correction_T_max 0.925
_exptl_absorpt_correction_T_min 0.869
_exptl_absorpt_correction_type analytical
_exptl_absorpt_process_details
;

CrysAlisPro, Agilent Technologies,

Version 1.171.34.49 (release 20-01-2011 CrysAlis171 .NET)

(compiled Jan 20 2011,15:58:25)

Analytical numeric absorption correction using a multifaceted crystal

model based on expressions derived by R.C. Clark & J.S. Reid.

(Clark, R. C. & Reid, J. S. (1995). Acta Cryst. A51, 887-897)

;
_exptl_crystal_colour red
_exptl_crystal_density_diffrn 1.350
_exptl_crystal_density_method 'not measured'
_exptl_crystal_description block
_exptl_crystal_F_000 2160
_exptl_crystal_size_max 0.3139
_exptl_crystal_size_mid 0.2082
_exptl_crystal_size_min 0.1456
_refine_diff_density_max 0.371
_refine_diff_density_min -0.348
_refine_diff_density_rms 0.059
_refine_ls_extinction_method none
_refine_ls_goodness_of_fit_ref 1.035
_refine_ls_hydrogen_treatment constr
_refine_ls_matrix_type full
_refine_ls_number_parameters 284
_refine_ls_number_reflns 5585
_refine_ls_number_restraints 0
_refine_ls_restrained_S_all 1.035
_refine_ls_R_factor_all 0.0415
_refine_ls_R_factor_gt 0.0293
_refine_ls_shift/su_max 0.001
_refine_ls_shift/su_mean 0.000
_refine_ls_structure_factor_coef Fsqd
_refine_ls_weighting_details 'calc w=1/[\s^2^(Fo^2^)+(0.0262P)^2^+3.2059P] where P=(Fo^2^+2Fc^2^)/3'
_refine_ls_weighting_scheme calc
_refine_ls_wR_factor_gt 0.0637
_refine_ls_wR_factor_ref 0.0699
_reflns_number_gt 4632
_reflns_number_total 5585
_reflns_threshold_expression I>2\s(I)
_cod_data_source_file om300227h_si_002.cif
_cod_data_source_block tac146(4a)
_cod_depositor_comments 'Adding full bibliography for 4078652--4078653.cif.'
_cod_database_code 4078653

loop_
_symmetry_equiv_pos_as_xyz
'x, y, z'
'-x+1/2, -y, z+1/2'
'-x, y+1/2, -z+1/2'
'x+1/2, -y+1/2, -z'
'-x, -y, -z'
'x-1/2, y, -z-1/2'
'x, -y-1/2, z-1/2'
'-x-1/2, y-1/2, z'

loop_
_atom_site_label
_atom_site_type_symbol
_atom_site_fract_x
_atom_site_fract_y
_atom_site_fract_z
_atom_site_U_iso_or_equiv
_atom_site_adp_type
_atom_site_occupancy
_atom_site_symmetry_multiplicity
_atom_site_calc_flag
_atom_site_refinement_flags
Ti Ti 0.49774(2) 0.202687(14) 0.265483(13) 0.01077(8) Uani 1 1 d .
Cl1 Cl 0.38740(3) 0.29302(2) 0.304796(19) 0.01702(9) Uani 1 1 d .
Cl2 Cl 0.39074(3) 0.10668(2) 0.293585(18) 0.01417(9) Uani 1 1 d .
C1 C 0.55999(12) 0.20218(8) 0.37641(8) 0.0138(3) Uani 1 1 d .
C2 C 0.60318(12) 0.26181(9) 0.34331(8) 0.0168(3) Uani 1 1 d .
H2 H 0.5926 0.3106 0.3542 0.020 Uiso 1 1 calc R
C3 C 0.66360(12) 0.23725(9) 0.29227(8) 0.0197(4) Uani 1 1 d .
H3 H 0.7005 0.2662 0.2626 0.024 Uiso 1 1 calc R
C4 C 0.65987(12) 0.16129(9) 0.29271(8) 0.0187(4) Uani 1 1 d .
H4 H 0.6932 0.1302 0.2631 0.022 Uiso 1 1 calc R
C5 C 0.59847(11) 0.14045(9) 0.34452(8) 0.0147(3) Uani 1 1 d .
H5 H 0.5846 0.0924 0.3566 0.018 Uiso 1 1 calc R
Si1 Si 0.48786(3) 0.20586(2) 0.45486(2) 0.01390(10) Uani 1 1 d .
C6 C 0.49189(15) 0.30063(9) 0.48315(9) 0.0241(4) Uani 1 1 d .
H6A H 0.5622 0.3153 0.4893 0.036 Uiso 1 1 calc R
H6B H 0.4556 0.3049 0.5245 0.036 Uiso 1 1 calc R
H6C H 0.4601 0.3315 0.4505 0.036 Uiso 1 1 calc R
C7 C 0.35564(12) 0.17274(10) 0.45077(8) 0.0213(4) Uani 1 1 d .
H7A H 0.3171 0.2023 0.4202 0.032 Uiso 1 1 calc R
H7B H 0.3249 0.1756 0.4941 0.032 Uiso 1 1 calc R
H7C H 0.3554 0.1229 0.4359 0.032 Uiso 1 1 calc R
C8 C 0.56177(12) 0.14794(8) 0.51250(8) 0.0148(3) Uani 1 1 d .
C9 C 0.66034(12) 0.16614(9) 0.53051(8) 0.0196(4) Uani 1 1 d .
H9 H 0.6910 0.2072 0.5118 0.024 Uiso 1 1 calc R
C10 C 0.71413(13) 0.12545(10) 0.57503(9) 0.0236(4) Uani 1 1 d .
H10 H 0.7807 0.1390 0.5867 0.028 Uiso 1 1 calc R
C11 C 0.67098(14) 0.06508(10) 0.60256(9) 0.0246(4) Uani 1 1 d .
H11 H 0.7074 0.0376 0.6336 0.030 Uiso 1 1 calc R
C12 C 0.57497(14) 0.04512(10) 0.58470(9) 0.0246(4) Uani 1 1 d .
H12 H 0.5453 0.0034 0.6029 0.029 Uiso 1 1 calc R
C13 C 0.52136(13) 0.08606(9) 0.53993(9) 0.0200(4) Uani 1 1 d .
H13 H 0.4554 0.0714 0.5278 0.024 Uiso 1 1 calc R
C14 C 0.50961(12) 0.14530(9) 0.16172(7) 0.0135(3) Uani 1 1 d .
C15 C 0.58472(13) 0.19910(9) 0.16392(8) 0.0177(3) Uani 1 1 d .
H15 H 0.6553 0.1909 0.1621 0.021 Uiso 1 1 calc R
C16 C 0.53836(14) 0.26674(9) 0.16916(8) 0.0222(4) Uani 1 1 d .
H16 H 0.5719 0.3114 0.1735 0.027 Uiso 1 1 calc R
C17 C 0.43305(14) 0.25601(9) 0.16681(8) 0.0198(4) Uani 1 1 d .
H17 H 0.3831 0.2925 0.1676 0.024 Uiso 1 1 calc R
C18 C 0.41523(13) 0.18246(9) 0.16306(7) 0.0159(3) Uani 1 1 d .
H18 H 0.3507 0.1605 0.1616 0.019 Uiso 1 1 calc R
Si2 Si 0.52640(3) 0.04616(2) 0.14807(2) 0.01426(10) Uani 1 1 d .
C19 C 0.60016(13) 0.00104(9) 0.21315(8) 0.0207(4) Uani 1 1 d .
H19A H 0.6038 -0.0504 0.2041 0.031 Uiso 1 1 calc R
H19B H 0.5671 0.0087 0.2552 0.031 Uiso 1 1 calc R
H19C H 0.6684 0.0211 0.2145 0.031 Uiso 1 1 calc R
C20 C 0.59405(13) 0.03617(9) 0.06913(8) 0.0207(4) Uani 1 1 d .
H20A H 0.6078 -0.0146 0.0611 0.031 Uiso 1 1 calc R
H20B H 0.6578 0.0626 0.0709 0.031 Uiso 1 1 calc R
H20C H 0.5521 0.0553 0.0339 0.031 Uiso 1 1 calc R
C21 C 0.39792(12) 0.00523(9) 0.14186(8) 0.0161(3) Uani 1 1 d .
C22 C 0.36257(13) -0.04363(9) 0.18808(8) 0.0192(4) Uani 1 1 d .
H22 H 0.4044 -0.0563 0.2238 0.023 Uiso 1 1 calc R
C23 C 0.26747(13) -0.07398(9) 0.18279(9) 0.0223(4) Uani 1 1 d .
H23 H 0.2447 -0.1069 0.2148 0.027 Uiso 1 1 calc R
C24 C 0.20575(13) -0.05639(9) 0.13105(9) 0.0235(4) Uani 1 1 d .
H24 H 0.1408 -0.0773 0.1274 0.028 Uiso 1 1 calc R
C25 C 0.23883(13) -0.00807(10) 0.08441(9) 0.0236(4) Uani 1 1 d .
H25 H 0.1966 0.0042 0.0488 0.028 Uiso 1 1 calc R
C26 C 0.33396(13) 0.02228(9) 0.09018(8) 0.0190(4) Uani 1 1 d .
H26 H 0.3561 0.0555 0.0582 0.023 Uiso 1 1 calc R

loop_
_atom_site_aniso_label
_atom_site_aniso_U_11
_atom_site_aniso_U_22
_atom_site_aniso_U_33
_atom_site_aniso_U_23
_atom_site_aniso_U_13
_atom_site_aniso_U_12
Ti 0.01169(14) 0.00978(14) 0.01083(14) -0.00005(10) 0.00140(11) -0.00039(10)
Cl1 0.0198(2) 0.0156(2) 0.01569(19) -0.00255(15) 0.00005(16) 0.00578(15)
Cl2 0.01428(19) 0.01399(18) 0.01423(18) 0.00227(14) -0.00091(15) -0.00336(14)
C1 0.0111(7) 0.0162(8) 0.0142(8) -0.0015(6) -0.0045(7) -0.0003(6)
C2 0.0163(8) 0.0172(8) 0.0168(8) -0.0031(6) -0.0021(7) -0.0045(6)
C3 0.0132(8) 0.0263(10) 0.0197(8) -0.0022(7) 0.0003(7) -0.0086(7)
C4 0.0109(8) 0.0261(9) 0.0190(8) -0.0064(7) -0.0021(7) 0.0023(7)
C5 0.0110(7) 0.0175(8) 0.0156(8) -0.0006(6) -0.0049(7) 0.0018(6)
Si1 0.0155(2) 0.0147(2) 0.0114(2) -0.00041(17) -0.00053(18) 0.00144(17)
C6 0.0360(11) 0.0178(9) 0.0186(9) -0.0035(7) -0.0008(8) 0.0048(8)
C7 0.0161(8) 0.0308(10) 0.0169(8) 0.0012(7) 0.0013(7) 0.0022(7)
C8 0.0165(8) 0.0151(8) 0.0128(8) -0.0023(6) 0.0010(7) 0.0011(6)
C9 0.0176(8) 0.0194(9) 0.0218(9) -0.0013(7) 0.0005(7) -0.0025(7)
C10 0.0158(8) 0.0316(10) 0.0233(9) -0.0046(8) -0.0048(8) 0.0023(7)
C11 0.0253(10) 0.0291(10) 0.0195(9) 0.0023(7) -0.0021(8) 0.0114(8)
C12 0.0276(10) 0.0211(9) 0.0251(9) 0.0086(7) 0.0016(8) 0.0019(7)
C13 0.0165(8) 0.0211(9) 0.0224(9) 0.0017(7) -0.0015(7) -0.0021(7)
C14 0.0166(8) 0.0160(8) 0.0078(7) -0.0006(6) 0.0009(6) 0.0005(6)
C15 0.0203(8) 0.0214(9) 0.0114(8) -0.0004(6) 0.0048(7) -0.0018(7)
C16 0.0370(10) 0.0153(8) 0.0143(8) 0.0020(7) 0.0065(8) -0.0045(7)
C17 0.0318(10) 0.0177(9) 0.0100(7) 0.0042(6) 0.0029(7) 0.0073(7)
C18 0.0193(8) 0.0191(8) 0.0092(7) 0.0004(6) -0.0008(7) 0.0029(7)
Si2 0.0148(2) 0.0134(2) 0.0145(2) -0.00167(17) -0.00014(18) 0.00246(17)
C19 0.0220(9) 0.0174(8) 0.0226(9) -0.0016(7) -0.0041(8) 0.0046(7)
C20 0.0201(9) 0.0217(9) 0.0205(9) -0.0039(7) 0.0021(7) 0.0041(7)
C21 0.0182(8) 0.0131(8) 0.0170(8) -0.0049(6) 0.0017(7) 0.0018(6)
C22 0.0224(9) 0.0151(8) 0.0201(8) -0.0023(7) 0.0011(7) 0.0034(7)
C23 0.0244(9) 0.0129(8) 0.0297(10) -0.0011(7) 0.0083(8) 0.0004(7)
C24 0.0173(9) 0.0197(9) 0.0334(10) -0.0064(8) 0.0019(8) -0.0021(7)
C25 0.0208(9) 0.0250(10) 0.0251(9) -0.0046(8) -0.0036(8) 0.0002(7)
C26 0.0216(9) 0.0182(8) 0.0172(8) -0.0020(7) 0.0014(7) -0.0008(7)

loop_
_atom_type_symbol
_atom_type_description
_atom_type_scat_dispersion_real
_atom_type_scat_dispersion_imag
_atom_type_scat_source
C C 0.0033 0.0016 'International Tables Vol C Tables 4.2.6.8 and 6.1.1.4'
H H 0.0000 0.0000 'International Tables Vol C Tables 4.2.6.8 and 6.1.1.4'
Si Si 0.0817 0.0704 'International Tables Vol C Tables 4.2.6.8 and 6.1.1.4'
Cl Cl 0.1484 0.1585 'International Tables Vol C Tables 4.2.6.8 and 6.1.1.4'
Ti Ti 0.2776 0.4457 'International Tables Vol C Tables 4.2.6.8 and 6.1.1.4'

loop_
_geom_angle_atom_site_label_1
_geom_angle_atom_site_label_2
_geom_angle_atom_site_label_3
_geom_angle
C4 Ti C3 35.07(6)
C4 Ti Cl2 104.02(4)
C3 Ti Cl2 135.44(5)
C4 Ti C16 98.99(6)
C3 Ti C16 81.08(6)
Cl2 Ti C16 136.35(5)
C4 Ti Cl1 135.72(4)
C3 Ti Cl1 107.54(4)
Cl2 Ti Cl1 94.914(17)
C16 Ti Cl1 93.76(5)
C4 Ti C15 75.91(6)
C3 Ti C15 76.14(6)
Cl2 Ti C15 118.94(4)
C16 Ti C15 34.44(6)
Cl1 Ti C15 127.99(4)
C4 Ti C14 90.26(6)
C3 Ti C14 105.62(6)
Cl2 Ti C14 85.25(4)
C16 Ti C14 57.84(6)
Cl1 Ti C14 131.46(4)
C15 Ti C14 34.48(5)
C4 Ti C2 57.23(6)
C3 Ti C2 34.19(6)
Cl2 Ti C2 122.59(4)
C16 Ti C2 101.06(6)
Cl1 Ti C2 78.78(4)
C15 Ti C2 108.33(6)
C14 Ti C2 139.78(6)
C4 Ti C18 124.97(6)
C3 Ti C18 132.28(6)
Cl2 Ti C18 79.67(4)
C16 Ti C18 56.80(6)
Cl1 Ti C18 97.40(4)
C15 Ti C18 56.61(6)
C14 Ti C18 34.76(5)
C2 Ti C18 157.51(6)
C4 Ti C5 34.11(6)
C3 Ti C5 57.02(6)
Cl2 Ti C5 78.56(4)
C16 Ti C5 132.90(6)
Cl1 Ti C5 117.16(4)
C15 Ti C5 107.97(6)
C14 Ti C5 110.43(5)
C2 Ti C5 56.41(6)
C18 Ti C5 140.31(6)
C4 Ti C17 131.27(6)
C3 Ti C17 114.49(6)
Cl2 Ti C17 107.75(4)
C16 Ti C17 34.28(6)
Cl1 Ti C17 76.92(4)
C15 Ti C17 56.60(6)
C14 Ti C17 57.32(5)
C2 Ti C17 125.30(6)
C18 Ti C17 33.68(6)
C5 Ti C17 164.56(6)
C4 Ti C1 57.58(6)
C3 Ti C1 57.58(6)
Cl2 Ti C1 88.39(4)
C16 Ti C1 135.10(6)
Cl1 Ti C1 83.86(4)
C15 Ti C1 131.11(6)
C14 Ti C1 144.49(5)
C2 Ti C1 34.40(5)
C18 Ti C1 168.05(6)
C5 Ti C1 34.23(5)
C17 Ti C1 155.71(6)
C5 C1 C2 105.62(14)
C5 C1 Si1 127.54(12)
C2 C1 Si1 125.92(12)
C5 C1 Ti 72.06(9)
C2 C1 Ti 71.65(9)
Si1 C1 Ti 129.34(8)
C3 C2 C1 109.41(15)
C3 C2 Ti 71.49(9)
C1 C2 Ti 73.95(9)
C3 C2 H2 125.3
C1 C2 H2 125.3
Ti C2 H2 120.9
C2 C3 C4 107.65(15)
C2 C3 Ti 74.32(9)
C4 C3 Ti 72.27(9)
C2 C3 H3 126.2
C4 C3 H3 126.2
Ti C3 H3 119.1
C5 C4 C3 107.69(15)
C5 C4 Ti 74.90(9)
C3 C4 Ti 72.67(9)
C5 C4 H4 126.2
C3 C4 H4 126.2
Ti C4 H4 118.2
C4 C5 C1 109.59(15)
C4 C5 Ti 70.99(9)
C1 C5 Ti 73.71(9)
C4 C5 H5 125.2
C1 C5 H5 125.2
Ti C5 H5 121.7
C7 Si1 C6 110.89(9)
C7 Si1 C1 115.45(7)
C6 Si1 C1 106.75(8)
C7 Si1 C8 109.19(8)
C6 Si1 C8 109.57(8)
C1 Si1 C8 104.72(7)
Si1 C6 H6A 109.5
Si1 C6 H6B 109.5
H6A C6 H6B 109.5
Si1 C6 H6C 109.5
H6A C6 H6C 109.5
H6B C6 H6C 109.5
Si1 C7 H7A 109.5
Si1 C7 H7B 109.5
H7A C7 H7B 109.5
Si1 C7 H7C 109.5
H7A C7 H7C 109.5
H7B C7 H7C 109.5
C13 C8 C9 116.97(15)
C13 C8 Si1 122.11(12)
C9 C8 Si1 120.92(12)
C10 C9 C8 121.44(16)
C10 C9 H9 119.3
C8 C9 H9 119.3
C11 C10 C9 120.17(16)
C11 C10 H10 119.9
C9 C10 H10 119.9
C12 C11 C10 119.59(16)
C12 C11 H11 120.2
C10 C11 H11 120.2
C11 C12 C13 120.02(17)
C11 C12 H12 120.0
C13 C12 H12 120.0
C12 C13 C8 121.77(16)
C12 C13 H13 119.1
C8 C13 H13 119.1
C15 C14 C18 105.72(14)
C15 C14 Si2 128.19(12)
C18 C14 Si2 125.59(12)
C15 C14 Ti 72.53(9)
C18 C14 Ti 73.03(9)
Si2 C14 Ti 125.48(8)
C16 C15 C14 109.35(15)
C16 C15 Ti 72.35(9)
C14 C15 Ti 72.99(9)
C16 C15 H15 125.3
C14 C15 H15 125.3
Ti C15 H15 121.0
C15 C16 C17 107.58(15)
C15 C16 Ti 73.21(9)
C17 C16 Ti 74.48(9)
C15 C16 H16 126.2
C17 C16 H16 126.2
Ti C16 H16 118.1
C18 C17 C16 108.00(15)
C18 C17 Ti 72.60(9)
C16 C17 Ti 71.24(9)
C18 C17 H17 126.0
C16 C17 H17 126.0
Ti C17 H17 121.9
C17 C18 C14 109.26(15)
C17 C18 Ti 73.72(9)
C14 C18 Ti 72.21(9)
C17 C18 H18 125.4
C14 C18 H18 125.4
Ti C18 H18 120.4
C19 Si2 C20 109.10(8)
C19 Si2 C21 110.08(8)
C20 Si2 C21 109.77(8)
C19 Si2 C14 113.59(7)
C20 Si2 C14 106.54(7)
C21 Si2 C14 107.66(7)
Si2 C19 H19A 109.5
Si2 C19 H19B 109.5
H19A C19 H19B 109.5
Si2 C19 H19C 109.5
H19A C19 H19C 109.5
H19B C19 H19C 109.5
Si2 C20 H20A 109.5
Si2 C20 H20B 109.5
H20A C20 H20B 109.5
Si2 C20 H20C 109.5
H20A C20 H20C 109.5
H20B C20 H20C 109.5
C26 C21 C22 117.49(15)
C26 C21 Si2 120.81(13)
C22 C21 Si2 121.70(13)
C23 C22 C21 121.23(16)
C23 C22 H22 119.4
C21 C22 H22 119.4
C24 C23 C22 120.14(17)
C24 C23 H23 119.9
C22 C23 H23 119.9
C23 C24 C25 119.91(16)
C23 C24 H24 120.0
C25 C24 H24 120.0
C24 C25 C26 119.61(17)
C24 C25 H25 120.2
C26 C25 H25 120.2
C25 C26 C21 121.62(16)
C25 C26 H26 119.2
C21 C26 H26 119.2

loop_
_geom_bond_atom_site_label_1
_geom_bond_atom_site_label_2
_geom_bond_distance
Ti C4 2.3534(16)
Ti C3 2.3586(16)
Ti Cl2 2.3590(4)
Ti C16 2.3748(16)
Ti Cl1 2.3756(5)
Ti C15 2.3859(16)
Ti C14 2.3918(15)
Ti C2 2.3947(16)
Ti C18 2.4024(16)
Ti C5 2.4032(16)
Ti C17 2.4167(16)
Ti C1 2.4246(15)
C1 C5 1.421(2)
C1 C2 1.425(2)
C1 Si1 1.8760(16)
C2 C3 1.398(2)
C2 H2 0.9500
C3 C4 1.420(2)
C3 H3 0.9500
C4 C5 1.396(2)
C4 H4 0.9500
C5 H5 0.9500
Si1 C7 1.8621(17)
Si1 C6 1.8640(17)
Si1 C8 1.8801(16)
C6 H6A 0.9800
C6 H6B 0.9800
C6 H6C 0.9800
C7 H7A 0.9800
C7 H7B 0.9800
C7 H7C 0.9800
C8 C13 1.393(2)
C8 C9 1.401(2)
C9 C10 1.387(2)
C9 H9 0.9500
C10 C11 1.385(3)
C10 H10 0.9500
C11 C12 1.377(3)
C11 H11 0.9500
C12 C13 1.392(2)
C12 H12 0.9500
C13 H13 0.9500
C14 C15 1.416(2)
C14 C18 1.432(2)
C14 Si2 1.8859(17)
C15 C16 1.409(2)
C15 H15 0.9500
C16 C17 1.413(3)
C16 H16 0.9500
C17 C18 1.396(2)
C17 H17 0.9500
C18 H18 0.9500
Si2 C19 1.8591(17)
Si2 C20 1.8634(17)
Si2 C21 1.8728(17)
C19 H19A 0.9800
C19 H19B 0.9800
C19 H19C 0.9800
C20 H20A 0.9800
C20 H20B 0.9800
C20 H20C 0.9800
C21 C26 1.396(2)
C21 C22 1.398(2)
C22 C23 1.388(2)
C22 H22 0.9500
C23 C24 1.382(3)
C23 H23 0.9500
C24 C25 1.388(3)
C24 H24 0.9500
C25 C26 1.389(2)
C25 H25 0.9500
C26 H26 0.9500

loop_
_geom_torsion_atom_site_label_1
_geom_torsion_atom_site_label_2
_geom_torsion_atom_site_label_3
_geom_torsion_atom_site_label_4
_geom_torsion
C4 Ti C1 C5 -35.90(9)
C3 Ti C1 C5 -77.72(10)
Cl2 Ti C1 C5 71.86(9)
C16 Ti C1 C5 -103.86(11)
Cl1 Ti C1 C5 166.98(9)
C15 Ti C1 C5 -56.32(12)
C14 Ti C1 C5 -7.65(14)
C2 Ti C1 C5 -113.92(13)
C18 Ti C1 C5 70.3(3)
C17 Ti C1 C5 -155.37(13)
C4 Ti C1 C2 78.03(10)
C3 Ti C1 C2 36.21(10)
Cl2 Ti C1 C2 -174.22(9)
C16 Ti C1 C2 10.06(13)
Cl1 Ti C1 C2 -79.10(9)
C15 Ti C1 C2 57.61(12)
C14 Ti C1 C2 106.27(12)
C18 Ti C1 C2 -175.8(2)
C5 Ti C1 C2 113.92(13)
C17 Ti C1 C2 -41.45(18)
C4 Ti C1 Si1 -160.15(13)
C3 Ti C1 Si1 158.03(13)
Cl2 Ti C1 Si1 -52.39(9)
C16 Ti C1 Si1 131.89(10)
Cl1 Ti C1 Si1 42.73(9)
C15 Ti C1 Si1 179.43(8)
C14 Ti C1 Si1 -131.90(10)
C2 Ti C1 Si1 121.83(15)
C18 Ti C1 Si1 -54.0(3)
C5 Ti C1 Si1 -124.25(15)
C17 Ti C1 Si1 80.38(17)
C5 C1 C2 C3 1.40(17)
Si1 C1 C2 C3 171.08(12)
Ti C1 C2 C3 -63.15(11)
C5 C1 C2 Ti 64.55(10)
Si1 C1 C2 Ti -125.77(12)
C4 Ti C2 C3 38.31(10)
Cl2 Ti C2 C3 124.32(9)
C16 Ti C2 C3 -55.32(11)
Cl1 Ti C2 C3 -147.00(10)
C15 Ti C2 C3 -20.46(12)
C14 Ti C2 C3 -2.83(15)
C18 Ti C2 C3 -64.81(19)
C5 Ti C2 C3 79.33(11)
C17 Ti C2 C3 -82.04(12)
C1 Ti C2 C3 117.45(14)
C4 Ti C2 C1 -79.14(10)
C3 Ti C2 C1 -117.45(14)
Cl2 Ti C2 C1 6.87(11)
C16 Ti C2 C1 -172.78(9)
Cl1 Ti C2 C1 95.54(9)
C15 Ti C2 C1 -137.92(9)
C14 Ti C2 C1 -120.28(10)
C18 Ti C2 C1 177.73(13)
C5 Ti C2 C1 -38.12(9)
C17 Ti C2 C1 160.51(9)
C1 C2 C3 C4 -0.37(18)
Ti C2 C3 C4 -65.08(11)
C1 C2 C3 Ti 64.71(11)
C4 Ti C3 C2 -114.86(15)
Cl2 Ti C3 C2 -82.61(11)
C16 Ti C3 C2 125.21(11)
Cl1 Ti C3 C2 34.07(11)
C15 Ti C3 C2 160.01(11)
C14 Ti C3 C2 178.10(10)
C18 Ti C3 C2 152.10(10)
C5 Ti C3 C2 -77.38(11)
C17 Ti C3 C2 117.36(10)
C1 Ti C3 C2 -36.43(10)
Cl2 Ti C3 C4 32.25(12)
C16 Ti C3 C4 -119.93(10)
Cl1 Ti C3 C4 148.93(9)
C15 Ti C3 C4 -85.13(10)
C14 Ti C3 C4 -67.03(10)
C2 Ti C3 C4 114.86(15)
C18 Ti C3 C4 -93.04(11)
C5 Ti C3 C4 37.49(9)
C17 Ti C3 C4 -127.78(10)
C1 Ti C3 C4 78.43(10)
C2 C3 C4 C5 -0.84(18)
Ti C3 C4 C5 -67.29(11)
C2 C3 C4 Ti 66.45(11)
C3 Ti C4 C5 114.45(14)
Cl2 Ti C4 C5 -42.85(10)
C16 Ti C4 C5 174.54(10)
Cl1 Ti C4 C5 69.64(11)
C15 Ti C4 C5 -159.69(11)
C14 Ti C4 C5 -128.02(10)
C2 Ti C4 C5 77.12(10)
C18 Ti C4 C5 -129.92(10)
C17 Ti C4 C5 -172.43(9)
C1 Ti C4 C5 36.03(9)
Cl2 Ti C4 C3 -157.30(9)
C16 Ti C4 C3 60.09(10)
Cl1 Ti C4 C3 -44.81(12)
C15 Ti C4 C3 85.86(10)
C14 Ti C4 C3 117.53(10)
C2 Ti C4 C3 -37.33(9)
C18 Ti C4 C3 115.63(10)
C5 Ti C4 C3 -114.45(14)
C17 Ti C4 C3 73.12(12)
C1 Ti C4 C3 -78.42(10)
C3 C4 C5 C1 1.74(18)
Ti C4 C5 C1 -64.05(11)
C3 C4 C5 Ti 65.80(11)
C2 C1 C5 C4 -1.93(17)
Si1 C1 C5 C4 -171.39(12)
Ti C1 C5 C4 62.34(11)
C2 C1 C5 Ti -64.27(10)
Si1 C1 C5 Ti 126.27(12)
C3 Ti C5 C4 -38.57(10)
Cl2 Ti C5 C4 137.69(10)
C16 Ti C5 C4 -7.37(13)
Cl1 Ti C5 C4 -132.63(9)
C15 Ti C5 C4 20.72(11)
C14 Ti C5 C4 57.22(11)
C2 Ti C5 C4 -79.73(11)
C18 Ti C5 C4 79.72(13)
C17 Ti C5 C4 21.9(3)
C1 Ti C5 C4 -118.05(14)
C4 Ti C5 C1 118.05(14)
C3 Ti C5 C1 79.48(10)
Cl2 Ti C5 C1 -104.26(9)
C16 Ti C5 C1 110.68(10)
Cl1 Ti C5 C1 -14.59(10)
C15 Ti C5 C1 138.77(9)
C14 Ti C5 C1 175.26(9)
C2 Ti C5 C1 38.31(9)
C18 Ti C5 C1 -162.23(9)
C17 Ti C5 C1 139.9(2)
C5 C1 Si1 C7 -72.64(16)
C2 C1 Si1 C7 119.92(14)
Ti C1 Si1 C7 24.69(13)
C5 C1 Si1 C6 163.61(14)
C2 C1 Si1 C6 -3.83(16)
Ti C1 Si1 C6 -99.06(11)
C5 C1 Si1 C8 47.46(15)
C2 C1 Si1 C8 -119.98(14)
Ti C1 Si1 C8 144.79(9)
C7 Si1 C8 C13 6.66(16)
C6 Si1 C8 C13 128.29(14)
C1 Si1 C8 C13 -117.53(14)
C7 Si1 C8 C9 -172.36(13)
C6 Si1 C8 C9 -50.73(15)
C1 Si1 C8 C9 63.45(14)
C13 C8 C9 C10 -1.8(2)
Si1 C8 C9 C10 177.32(13)
C8 C9 C10 C11 0.4(3)
C9 C10 C11 C12 1.0(3)
C10 C11 C12 C13 -0.9(3)
C11 C12 C13 C8 -0.6(3)
C9 C8 C13 C12 1.9(3)
Si1 C8 C13 C12 -177.20(13)
C4 Ti C14 C15 -64.11(10)
C3 Ti C14 C15 -32.18(11)
Cl2 Ti C14 C15 -168.16(9)
C16 Ti C14 C15 36.35(10)
Cl1 Ti C14 C15 99.47(10)
C2 Ti C14 C15 -30.53(14)
C18 Ti C14 C15 113.15(14)
C5 Ti C14 C15 -92.24(10)
C17 Ti C14 C15 77.21(10)
C1 Ti C14 C15 -87.66(13)
C4 Ti C14 C18 -177.26(10)
C3 Ti C14 C18 -145.32(10)
Cl2 Ti C14 C18 78.70(9)
C16 Ti C14 C18 -76.79(10)
Cl1 Ti C14 C18 -13.67(11)
C15 Ti C14 C18 -113.15(14)
C2 Ti C14 C18 -143.67(10)
C5 Ti C14 C18 154.61(9)
C17 Ti C14 C18 -35.93(9)
C1 Ti C14 C18 159.20(10)
C4 Ti C14 Si2 60.76(10)
C3 Ti C14 Si2 92.69(10)
Cl2 Ti C14 Si2 -43.29(9)
C16 Ti C14 Si2 161.22(12)
Cl1 Ti C14 Si2 -135.66(7)
C15 Ti C14 Si2 124.87(15)
C2 Ti C14 Si2 94.34(12)
C18 Ti C14 Si2 -121.99(14)
C5 Ti C14 Si2 32.62(11)
C17 Ti C14 Si2 -157.92(12)
C1 Ti C14 Si2 37.21(15)
C18 C14 C15 C16 2.34(18)
Si2 C14 C15 C16 174.56(12)
Ti C14 C15 C16 -63.67(12)
C18 C14 C15 Ti 66.01(10)
Si2 C14 C15 Ti -121.77(13)
C4 Ti C15 C16 -130.60(11)
C3 Ti C15 C16 -94.43(11)
Cl2 Ti C15 C16 130.97(9)
Cl1 Ti C15 C16 7.17(12)
C14 Ti C15 C16 117.45(15)
C2 Ti C15 C16 -82.76(11)
C18 Ti C15 C16 78.56(11)
C5 Ti C15 C16 -142.41(10)
C17 Ti C15 C16 37.95(10)
C1 Ti C15 C16 -112.93(11)
C4 Ti C15 C14 111.94(10)
C3 Ti C15 C14 148.11(11)
Cl2 Ti C15 C14 13.51(11)
C16 Ti C15 C14 -117.45(15)
Cl1 Ti C15 C14 -110.28(9)
C2 Ti C15 C14 159.79(9)
C18 Ti C15 C14 -38.89(9)
C5 Ti C15 C14 100.14(10)
C17 Ti C15 C14 -79.50(10)
C1 Ti C15 C14 129.62(10)
C14 C15 C16 C17 -3.05(19)
Ti C15 C16 C17 -67.13(11)
C14 C15 C16 Ti 64.08(11)
C4 Ti C16 C15 48.21(11)
C3 Ti C16 C15 78.48(11)
Cl2 Ti C16 C15 -73.20(12)
Cl1 Ti C16 C15 -174.34(10)
C14 Ti C16 C15 -36.40(10)
C2 Ti C16 C15 106.37(10)
C18 Ti C16 C15 -77.95(11)
C5 Ti C16 C15 52.38(13)
C17 Ti C16 C15 -114.28(15)
C1 Ti C16 C15 100.59(11)
C4 Ti C16 C17 162.49(10)
C3 Ti C16 C17 -167.24(11)
Cl2 Ti C16 C17 41.08(12)
Cl1 Ti C16 C17 -60.06(9)
C15 Ti C16 C17 114.28(15)
C14 Ti C16 C17 77.88(10)
C2 Ti C16 C17 -139.35(10)
C18 Ti C16 C17 36.33(9)
C5 Ti C16 C17 166.66(9)
C1 Ti C16 C17 -145.13(10)
C15 C16 C17 C18 2.53(18)
Ti C16 C17 C18 -63.74(11)
C15 C16 C17 Ti 66.27(11)
C4 Ti C17 C18 93.35(12)
C3 Ti C17 C18 130.51(10)
Cl2 Ti C17 C18 -34.92(10)
C16 Ti C17 C18 116.64(14)
Cl1 Ti C17 C18 -125.94(10)
C15 Ti C17 C18 78.51(10)
C14 Ti C17 C18 37.11(9)
C2 Ti C17 C18 168.21(9)
C5 Ti C17 C18 77.2(2)
C1 Ti C17 C18 -164.52(12)
C4 Ti C17 C16 -23.30(13)
C3 Ti C17 C16 13.87(12)
Cl2 Ti C17 C16 -151.56(9)
Cl1 Ti C17 C16 117.41(10)
C15 Ti C17 C16 -38.13(10)
C14 Ti C17 C16 -79.54(10)
C2 Ti C17 C16 51.57(12)
C18 Ti C17 C16 -116.64(14)
C5 Ti C17 C16 -39.4(3)
C1 Ti C17 C16 78.84(17)
C16 C17 C18 C14 -1.10(18)
Ti C17 C18 C14 -63.95(11)
C16 C17 C18 Ti 62.86(11)
C15 C14 C18 C17 -0.75(17)
Si2 C14 C18 C17 -173.23(11)
Ti C14 C18 C17 64.92(11)
C15 C14 C18 Ti -65.67(10)
Si2 C14 C18 Ti 121.85(12)
C4 Ti C18 C17 -113.69(11)
C3 Ti C18 C17 -69.25(12)
Cl2 Ti C18 C17 146.35(10)
C16 Ti C18 C17 -36.98(10)
Cl1 Ti C18 C17 52.67(10)
C15 Ti C18 C17 -78.47(11)
C14 Ti C18 C17 -117.04(14)
C2 Ti C18 C17 -25.8(2)
C5 Ti C18 C17 -156.02(10)
C1 Ti C18 C17 148.0(2)
C4 Ti C18 C14 3.35(12)
C3 Ti C18 C14 47.78(12)
Cl2 Ti C18 C14 -96.61(9)
C16 Ti C18 C14 80.05(10)
Cl1 Ti C18 C14 169.71(9)
C15 Ti C18 C14 38.57(9)
C2 Ti C18 C14 91.20(17)
C5 Ti C18 C14 -38.98(13)
C17 Ti C18 C14 117.04(14)
C1 Ti C18 C14 -95.0(3)
C15 C14 Si2 C19 63.68(16)
C18 C14 Si2 C19 -125.54(14)
Ti C14 Si2 C19 -31.57(12)
C15 C14 Si2 C20 -56.47(16)
C18 C14 Si2 C20 114.31(14)
Ti C14 Si2 C20 -151.72(9)
C15 C14 Si2 C21 -174.17(14)
C18 C14 Si2 C21 -3.39(15)
Ti C14 Si2 C21 90.57(10)
C19 Si2 C21 C26 -170.09(13)
C20 Si2 C21 C26 -49.98(15)
C14 Si2 C21 C26 65.61(14)
C19 Si2 C21 C22 9.45(16)
C20 Si2 C21 C22 129.56(13)
C14 Si2 C21 C22 -114.85(13)
C26 C21 C22 C23 0.0(2)
Si2 C21 C22 C23 -179.59(13)
C21 C22 C23 C24 0.3(3)
C22 C23 C24 C25 -0.2(3)
C23 C24 C25 C26 0.0(3)
C24 C25 C26 C21 0.2(3)
C22 C21 C26 C25 -0.2(2)
Si2 C21 C26 C25 179.35(13)
